data_4112174
loop_
_publ_author_name
'Long Pan'
'Michelle B. Sander'
'Xiaoying Huang'
'Jing Li'
'Milton Smith'
'Edward Bittner'
'Bradley Bockrath'
'J. Karl Johnson'

_publ_contact_author 'Li Jing'
_publ_contact_author_address
; Department of Chemistry and Chemical Biology,
Rutgers University,
Piscataway, NJ 08854, USA
;
_publ_contact_author_email jingli@rutchem.rutgers.edu
_publ_contact_author_fax +1(732)445-5312
_publ_contact_author_phone +1(732)445-2774
_publ_section_title
;
 Microporous Metal Organic Materials: Promising Candidates as Sorbents for
 Hydrogen Storage
;
_journal_name_full 'Journal of the American Chemical Society'
_journal_page_first 1308
_journal_page_last 1309
_journal_paper_doi 10.1021/ja0392871
_journal_volume 126
_journal_year 2004
_chemical_formula_moiety Cu(hfipbb)(H2hfipbb)0.5
_chemical_formula_sum 'C51 H26 Cu2 F18 O12'
_chemical_formula_weight 1299.80
_chemical_name_systematic
; 
catena-(mu4-4,4'(hexafluoroisopropylidene)bis(benzenecarboxylato)
-half(mu2-4,4'(hexafluoroisopropylidene)bis(benzoic acid)copper(II) 
;
_space_group_IT_number 13
_symmetry_cell_setting monoclinic
_symmetry_space_group_name_Hall '-P 2yac'
_symmetry_space_group_name_H-M 'P 1 2/n 1'
_atom_sites_solution_hydrogens geom
_atom_sites_solution_primary direct
_atom_sites_solution_secondary difmap
_audit_creation_method SHELXL-97
_cell_angle_alpha 90.00
_cell_angle_beta 107.02(3)
_cell_angle_gamma 90.00
_cell_formula_units_Z 2
_cell_length_a 18.723(4)
_cell_length_b 7.2710(10)
_cell_length_c 20.481(4)
_cell_measurement_reflns_used 25
_cell_measurement_temperature 293(2)
_cell_measurement_theta_max 9.95
_cell_measurement_theta_min 7.63
_cell_volume 2666.1(10)
_computing_cell_refinement CAD4/PC
_computing_data_collection CAD4/PC
_computing_data_reduction XCAD4/PC
_computing_molecular_graphics 'Material Studio'
_computing_publication_material 'Windows Word2000'
_computing_structure_refinement 'SHELXL-97 (Sheldrick, 1997)'
_computing_structure_solution 'SHELXS-97 (Sheldrick, 1990)'
_diffrn_ambient_temperature 293(2)
_diffrn_measured_fraction_theta_full 0.999
_diffrn_measured_fraction_theta_max 0.999
_diffrn_measurement_device_type 'Enraf-Nonius CAD4 '
_diffrn_measurement_method \w
_diffrn_radiation_monochromator graphite
_diffrn_radiation_source 'fine-focus sealed tube'
_diffrn_radiation_type MoK\a
_diffrn_radiation_wavelength 0.71073
_diffrn_reflns_av_R_equivalents 0.0549
_diffrn_reflns_av_sigmaI/netI 0.0745
_diffrn_reflns_limit_h_max 23
_diffrn_reflns_limit_h_min 0
_diffrn_reflns_limit_k_max 8
_diffrn_reflns_limit_k_min -8
_diffrn_reflns_limit_l_max 24
_diffrn_reflns_limit_l_min -25
_diffrn_reflns_number 10702
_diffrn_reflns_theta_full 25.99
_diffrn_reflns_theta_max 25.99
_diffrn_reflns_theta_min 2.08
_diffrn_standards_decay_% +-5.0
_diffrn_standards_interval_count 300
_diffrn_standards_interval_time 250
_diffrn_standards_number 3
_exptl_absorpt_coefficient_mu 0.921
_exptl_absorpt_correction_T_max 1.000
_exptl_absorpt_correction_T_min 0.955
_exptl_absorpt_correction_type psi-scan
_exptl_crystal_colour light-blue
_exptl_crystal_density_diffrn 1.619
_exptl_crystal_description plate
_exptl_crystal_F_000 1296
_exptl_crystal_size_max 0.20
_exptl_crystal_size_mid 0.15
_exptl_crystal_size_min 0.015
_refine_diff_density_max 0.350
_refine_diff_density_min -0.310
_refine_diff_density_rms 0.071
_refine_ls_extinction_method none
_refine_ls_goodness_of_fit_ref 1.293
_refine_ls_hydrogen_treatment mixed
_refine_ls_matrix_type full
_refine_ls_number_parameters 375
_refine_ls_number_reflns 3397
_refine_ls_number_restraints 0
_refine_ls_restrained_S_all 1.293
_refine_ls_R_factor_all 0.0876
_refine_ls_R_factor_gt 0.0441
_refine_ls_shift/su_max 0.001
_refine_ls_shift/su_mean 0.000
_refine_ls_structure_factor_coef Fsqd
_refine_ls_weighting_details 'calc w=1/[\s^2^(Fo^2^)+(0.0000P)^2^+0.0000P] where P=(Fo^2^+2Fc^2^)/3'
_refine_ls_weighting_scheme calc
_refine_ls_wR_factor_gt 0.0685
_refine_ls_wR_factor_ref 0.0744
_reflns_number_gt 3397
_reflns_number_total 5214
_reflns_threshold_expression >2sigma(I)
_cod_data_source_file ja0392871si20031028_031215.cif
_cod_data_source_block Compound_MS2-10B1
_cod_original_cell_volume 2666.1(9)
_cod_database_code 4112174

loop_
_symmetry_equiv_pos_as_xyz
'x, y, z'
'-x+1/2, y, -z+1/2'
'-x, -y, -z'
'x-1/2, -y, z-1/2'

loop_
_atom_site_label
_atom_site_type_symbol
_atom_site_fract_x
_atom_site_fract_y
_atom_site_fract_z
_atom_site_U_iso_or_equiv
_atom_site_adp_type
_atom_site_occupancy
_atom_site_symmetry_multiplicity
_atom_site_calc_flag
_atom_site_refinement_flags
Cu Cu 0.52790(2) 0.14651(6) 0.47800(2) 0.02932(12) Uani 1 1 d .
F1 F 0.02389(13) 0.2530(3) 0.33169(12) 0.0599(7) Uani 1 1 d .
F2 F -0.04635(11) 0.4760(4) 0.34069(12) 0.0667(8) Uani 1 1 d .
F3 F 0.01035(12) 0.3182(4) 0.42902(12) 0.0657(8) Uani 1 1 d .
F4 F 0.13119(13) 0.7943(3) 0.44902(11) 0.0585(7) Uani 1 1 d .
F5 F 0.01544(13) 0.7336(4) 0.43405(11) 0.0642(8) Uani 1 1 d .
F6 F 0.09998(13) 0.5709(4) 0.50260(10) 0.0650(8) Uani 1 1 d .
F7 F 0.70913(16) 1.0412(4) 0.15483(15) 0.0896(10) Uani 1 1 d .
F8 F 0.66830(15) 1.1026(3) 0.23960(16) 0.0875(10) Uani 1 1 d .
F9 F 0.62606(13) 0.8698(4) 0.17600(13) 0.0702(8) Uani 1 1 d .
O1 O 0.42911(13) 0.2586(3) 0.45819(13) 0.0408(7) Uani 1 1 d .
O2 O 0.38165(13) 0.0144(4) 0.49615(12) 0.0405(7) Uani 1 1 d .
O3 O 0.05402(14) 0.7708(4) 0.07204(12) 0.0427(7) Uani 1 1 d .
O4 O 0.00473(14) 1.0174(4) 0.10838(12) 0.0439(7) Uani 1 1 d .
O5 O 0.58746(12) 0.3557(4) 0.43569(12) 0.0388(6) Uani 1 1 d .
O6 O 0.69066(16) 0.1965(4) 0.44201(16) 0.0752(11) Uani 1 1 d .
H1 H 0.6605 0.0983 0.4680 0.090 Uiso 1 1 d R
C1 C 0.3763(2) 0.1745(5) 0.46984(17) 0.0331(9) Uani 1 1 d .
C2 C 0.30111(19) 0.2650(5) 0.45015(17) 0.0338(9) Uani 1 1 d .
C3 C 0.29309(19) 0.4382(5) 0.42286(17) 0.0342(9) Uani 1 1 d .
H2 H 0.3347 0.5017 0.4187 0.041 Uiso 1 1 calc R
C4 C 0.22378(19) 0.5185(5) 0.40163(18) 0.0383(10) Uani 1 1 d .
H3 H 0.2187 0.6358 0.3827 0.046 Uiso 1 1 calc R
C5 C 0.16140(19) 0.4275(5) 0.40810(17) 0.0315(9) Uani 1 1 d .
C6 C 0.1706(2) 0.2554(6) 0.4377(2) 0.0524(12) Uani 1 1 d .
H4 H 0.1297 0.1941 0.4443 0.063 Uiso 1 1 calc R
C7 C 0.2398(2) 0.1738(6) 0.4577(2) 0.0512(12) Uani 1 1 d .
H5 H 0.2451 0.0562 0.4763 0.061 Uiso 1 1 calc R
C8 C 0.08460(19) 0.5247(5) 0.38396(17) 0.0333(9) Uani 1 1 d .
C9 C 0.07553(18) 0.6259(5) 0.31613(17) 0.0310(9) Uani 1 1 d .
C10 C 0.0903(2) 0.5276(5) 0.26353(18) 0.0417(10) Uani 1 1 d .
H6 H 0.1082 0.4080 0.2716 0.050 Uiso 1 1 calc R
C11 C 0.0788(2) 0.6032(5) 0.19922(19) 0.0411(10) Uani 1 1 d .
H7 H 0.0881 0.5339 0.1644 0.049 Uiso 1 1 calc R
C12 C 0.05353(19) 0.7825(5) 0.18700(17) 0.0339(9) Uani 1 1 d .
C13 C 0.04002(19) 0.8811(5) 0.23931(17) 0.0389(10) Uani 1 1 d .
H8 H 0.0235 1.0021 0.2316 0.047 Uiso 1 1 calc R
C14 C 0.0503(2) 0.8049(5) 0.30315(18) 0.0394(10) Uani 1 1 d .
H9 H 0.0402 0.8742 0.3376 0.047 Uiso 1 1 calc R
C15 C 0.03620(19) 0.8633(6) 0.11662(18) 0.0348(9) Uani 1 1 d .
C16 C 0.0178(2) 0.3924(6) 0.3717(2) 0.0462(11) Uani 1 1 d .
C17 C 0.0826(2) 0.6581(7) 0.44289(18) 0.0454(11) Uani 1 1 d .
C18 C 0.6465(2) 0.3390(6) 0.42338(18) 0.0411(10) Uani 1 1 d .
C19 C 0.67545(19) 0.4769(5) 0.38387(18) 0.0343(9) Uani 1 1 d .
C20 C 0.7432(2) 0.4506(6) 0.37046(19) 0.0425(10) Uani 1 1 d .
H10 H 0.7736 0.3521 0.3900 0.051 Uiso 1 1 calc R
C21 C 0.7654(2) 0.5705(5) 0.3282(2) 0.0444(11) Uani 1 1 d .
H11 H 0.8103 0.5501 0.3187 0.053 Uiso 1 1 calc R
C22 C 0.7223(2) 0.7206(5) 0.29967(19) 0.0381(9) Uani 1 1 d .
C23 C 0.6569(2) 0.7515(5) 0.3164(2) 0.0494(11) Uani 1 1 d .
H12 H 0.6283 0.8551 0.2995 0.059 Uiso 1 1 calc R
C24 C 0.6335(2) 0.6312(6) 0.35786(19) 0.0455(11) Uani 1 1 d .
H13 H 0.5893 0.6537 0.3684 0.055 Uiso 1 1 calc R
C25 C 0.7500 0.8422(8) 0.2500 0.0439(14) Uani 1 2 d S
C26 C 0.6872(3) 0.9648(6) 0.2049(3) 0.0608(13) Uani 1 1 d .

loop_
_atom_site_aniso_label
_atom_site_aniso_U_11
_atom_site_aniso_U_22
_atom_site_aniso_U_33
_atom_site_aniso_U_23
_atom_site_aniso_U_13
_atom_site_aniso_U_12
Cu 0.0252(2) 0.0344(2) 0.0272(2) -0.0032(2) 0.00582(17) 0.0029(2)
F1 0.0542(15) 0.0544(16) 0.0700(17) 0.0035(14) 0.0165(13) -0.0029(14)
F2 0.0280(12) 0.0792(19) 0.0876(19) 0.0239(16) 0.0086(13) 0.0129(14)
F3 0.0515(15) 0.085(2) 0.0708(17) 0.0330(16) 0.0342(13) 0.0102(15)
F4 0.0661(16) 0.0569(17) 0.0483(15) -0.0104(13) 0.0105(13) 0.0080(14)
F5 0.0600(16) 0.089(2) 0.0496(15) 0.0118(14) 0.0260(12) 0.0423(15)
F6 0.0781(18) 0.088(2) 0.0312(12) 0.0161(13) 0.0197(12) 0.0326(16)
F7 0.095(2) 0.0639(19) 0.126(3) 0.0550(18) 0.058(2) 0.0216(17)
F8 0.096(2) 0.0382(16) 0.146(3) 0.0177(17) 0.063(2) 0.0281(16)
F9 0.0479(15) 0.0690(19) 0.092(2) 0.0279(17) 0.0172(14) 0.0089(16)
O1 0.0258(14) 0.0371(16) 0.0566(18) 0.0041(14) 0.0076(13) 0.0070(13)
O2 0.0330(14) 0.0421(16) 0.0495(16) 0.0164(14) 0.0169(13) 0.0155(13)
O3 0.0504(17) 0.0512(17) 0.0264(14) 0.0099(13) 0.0109(13) 0.0093(15)
O4 0.0574(18) 0.0439(17) 0.0287(14) 0.0110(13) 0.0097(13) 0.0072(15)
O5 0.0341(14) 0.0396(15) 0.0468(16) 0.0025(14) 0.0183(13) 0.0043(14)
O6 0.063(2) 0.064(2) 0.118(3) 0.054(2) 0.058(2) 0.0365(18)
C1 0.031(2) 0.039(3) 0.0268(19) -0.0009(18) 0.0049(16) 0.013(2)
C2 0.0271(19) 0.041(2) 0.031(2) 0.0064(19) 0.0054(16) 0.0081(19)
C3 0.028(2) 0.039(2) 0.037(2) 0.0043(19) 0.0109(17) 0.0031(18)
C4 0.036(2) 0.038(2) 0.041(2) 0.0136(19) 0.0122(18) 0.008(2)
C5 0.029(2) 0.038(2) 0.029(2) 0.0069(17) 0.0104(16) 0.0093(18)
C6 0.033(2) 0.050(3) 0.076(3) 0.033(2) 0.018(2) 0.007(2)
C7 0.035(2) 0.042(3) 0.076(3) 0.031(2) 0.015(2) 0.012(2)
C8 0.030(2) 0.042(2) 0.031(2) 0.0099(18) 0.0129(16) 0.0117(18)
C9 0.0271(19) 0.040(2) 0.0258(19) 0.0073(18) 0.0077(15) 0.0073(18)
C10 0.048(2) 0.041(2) 0.038(2) 0.011(2) 0.0158(19) 0.018(2)
C11 0.046(2) 0.046(3) 0.035(2) 0.0048(19) 0.0171(19) 0.012(2)
C12 0.0275(19) 0.044(2) 0.029(2) 0.0073(18) 0.0071(16) -0.0007(19)
C13 0.045(2) 0.037(2) 0.032(2) 0.0044(19) 0.0056(18) 0.007(2)
C14 0.048(2) 0.041(3) 0.029(2) 0.0049(18) 0.0100(18) 0.014(2)
C15 0.0257(19) 0.048(2) 0.028(2) 0.008(2) 0.0042(16) -0.008(2)
C16 0.036(2) 0.058(3) 0.049(3) 0.017(2) 0.018(2) 0.012(2)
C17 0.049(3) 0.059(3) 0.029(2) 0.013(2) 0.0127(19) 0.021(3)
C18 0.041(2) 0.046(3) 0.038(2) 0.002(2) 0.0133(19) 0.005(2)
C19 0.031(2) 0.035(2) 0.038(2) -0.0005(18) 0.0123(17) 0.0041(18)
C20 0.037(2) 0.042(2) 0.050(3) 0.003(2) 0.015(2) 0.013(2)
C21 0.037(2) 0.043(2) 0.060(3) 0.000(2) 0.026(2) 0.007(2)
C22 0.037(2) 0.029(2) 0.052(3) -0.0049(19) 0.021(2) 0.0013(19)
C23 0.045(2) 0.033(2) 0.076(3) 0.014(2) 0.027(2) 0.019(2)
C24 0.035(2) 0.048(3) 0.061(3) 0.010(2) 0.026(2) 0.013(2)
C25 0.046(3) 0.023(3) 0.072(4) 0.000 0.033(3) 0.000
C26 0.065(3) 0.039(3) 0.092(4) 0.024(3) 0.044(3) 0.014(3)

loop_
_atom_type_symbol
_atom_type_description
_atom_type_scat_dispersion_real
_atom_type_scat_dispersion_imag
_atom_type_scat_source
C C 0.0033 0.0016 'International Tables Vol C Tables 4.2.6.8 and 6.1.1.4'
H H 0.0000 0.0000 'International Tables Vol C Tables 4.2.6.8 and 6.1.1.4'
O O 0.0106 0.0060 'International Tables Vol C Tables 4.2.6.8 and 6.1.1.4'
F F 0.0171 0.0103 'International Tables Vol C Tables 4.2.6.8 and 6.1.1.4'
Cu Cu 0.3201 1.2651 'International Tables Vol C Tables 4.2.6.8 and 6.1.1.4'

loop_
_geom_angle_atom_site_label_1
_geom_angle_atom_site_label_2
_geom_angle_atom_site_label_3
_geom_angle
_geom_angle_site_symmetry_1
_geom_angle_site_symmetry_3
O4 Cu O3 167.97(11) 2_545 4_666
O4 Cu O1 89.20(11) 2_545 .
O3 Cu O1 91.45(11) 4_666 .
O4 Cu O2 88.54(11) 2_545 3_656
O3 Cu O2 88.31(11) 4_666 3_656
O1 Cu O2 167.84(11) . 3_656
O4 Cu O5 92.06(10) 2_545 .
O3 Cu O5 99.61(10) 4_666 .
O1 Cu O5 100.81(10) . .
O2 Cu O5 91.21(9) 3_656 .
O4 Cu Cu 82.54(8) 2_545 3_656
O3 Cu Cu 85.48(8) 4_666 3_656
O1 Cu Cu 87.84(8) . 3_656
O2 Cu Cu 80.02(8) 3_656 3_656
O5 Cu Cu 169.77(7) . 3_656
C1 O1 Cu 120.9(2) . .
C1 O2 Cu 127.0(2) . 3_656
C15 O3 Cu 120.9(2) . 4_565
C15 O4 Cu 124.5(2) . 2_565
C18 O5 Cu 127.6(3) . .
O1 C1 O2 124.2(3) . .
O1 C1 C2 118.0(3) . .
O2 C1 C2 117.8(3) . .
C3 C2 C7 119.7(4) . .
C3 C2 C1 119.7(4) . .
C7 C2 C1 120.6(3) . .
C2 C3 C4 120.1(4) . .
C3 C4 C5 120.9(4) . .
C6 C5 C4 118.4(3) . .
C6 C5 C8 122.7(3) . .
C4 C5 C8 118.9(3) . .
C7 C6 C5 120.6(4) . .
C6 C7 C2 120.3(4) . .
C9 C8 C16 106.4(3) . .
C9 C8 C5 110.7(3) . .
C16 C8 C5 113.7(3) . .
C9 C8 C17 112.4(3) . .
C16 C8 C17 108.2(3) . .
C5 C8 C17 105.5(3) . .
C14 C9 C10 118.0(3) . .
C14 C9 C8 124.4(3) . .
C10 C9 C8 117.4(3) . .
C11 C10 C9 121.6(4) . .
C12 C11 C10 119.7(4) . .
C13 C12 C11 118.8(3) . .
C13 C12 C15 120.5(3) . .
C11 C12 C15 120.5(4) . .
C12 C13 C14 121.5(4) . .
C13 C14 C9 120.3(4) . .
O4 C15 O3 126.5(3) . .
O4 C15 C12 116.1(3) . .
O3 C15 C12 117.4(4) . .
F1 C16 F2 106.4(3) . .
F1 C16 F3 106.5(3) . .
F2 C16 F3 107.0(3) . .
F1 C16 C8 111.4(3) . .
F2 C16 C8 111.7(3) . .
F3 C16 C8 113.5(3) . .
F4 C17 F6 107.0(3) . .
F4 C17 F5 107.4(4) . .
F6 C17 F5 106.8(3) . .
F4 C17 C8 111.5(3) . .
F6 C17 C8 111.1(4) . .
F5 C17 C8 112.8(3) . .
O5 C18 O6 123.8(4) . .
O5 C18 C19 123.2(4) . .
O6 C18 C19 113.1(3) . .
C24 C19 C20 118.9(4) . .
C24 C19 C18 120.0(3) . .
C20 C19 C18 121.0(4) . .
C21 C20 C19 120.0(4) . .
C20 C21 C22 121.4(3) . .
C21 C22 C23 118.3(4) . .
C21 C22 C25 117.6(3) . .
C23 C22 C25 124.2(3) . .
C24 C23 C22 120.9(4) . .
C23 C24 C19 120.4(3) . .
C26 C25 C26 109.7(5) 2_655 .
C26 C25 C22 106.2(2) 2_655 .
C26 C25 C22 112.2(2) . .
C26 C25 C22 112.2(2) 2_655 2_655
C26 C25 C22 106.2(2) . 2_655
C22 C25 C22 110.3(4) . 2_655
F9 C26 F7 107.1(4) . .
F9 C26 F8 107.6(4) . .
F7 C26 F8 106.6(4) . .
F9 C26 C25 112.0(4) . .
F7 C26 C25 110.3(3) . .
F8 C26 C25 112.9(4) . .

loop_
_geom_bond_atom_site_label_1
_geom_bond_atom_site_label_2
_geom_bond_distance
_geom_bond_site_symmetry_2
Cu O4 1.937(2) 2_545
Cu O3 1.939(2) 4_666
Cu O1 1.952(2) .
Cu O2 1.998(2) 3_656
Cu O5 2.207(3) .
Cu Cu 2.6446(10) 3_656
F1 C16 1.329(5) .
F2 C16 1.330(4) .
F3 C16 1.336(4) .
F4 C17 1.326(5) .
F5 C17 1.335(4) .
F6 C17 1.331(4) .
F7 C26 1.334(5) .
F8 C26 1.334(5) .
F9 C26 1.319(5) .
O1 C1 1.243(4) .
O2 C1 1.274(4) .
O2 Cu 1.998(2) 3_656
O3 C15 1.255(4) .
O3 Cu 1.939(2) 4_565
O4 C15 1.254(4) .
O4 Cu 1.937(2) 2_565
O5 C18 1.209(4) .
O6 C18 1.311(4) .
C1 C2 1.499(4) .
C2 C3 1.368(5) .
C2 C7 1.373(5) .
C3 C4 1.373(4) .
C4 C5 1.382(5) .
C5 C6 1.379(5) .
C5 C8 1.548(4) .
C6 C7 1.373(5) .
C8 C9 1.537(4) .
C8 C16 1.538(5) .
C8 C17 1.558(5) .
C9 C14 1.383(5) .
C9 C10 1.386(5) .
C10 C11 1.385(5) .
C11 C12 1.385(5) .
C12 C13 1.373(5) .
C12 C15 1.502(5) .
C13 C14 1.381(4) .
C18 C19 1.487(5) .
C19 C24 1.383(5) .
C19 C20 1.388(5) .
C20 C21 1.375(5) .
C21 C22 1.381(5) .
C22 C23 1.384(5) .
C22 C25 1.548(5) .
C23 C24 1.376(5) .
C25 C26 1.548(5) 2_655
C25 C26 1.548(5) .
C25 C22 1.548(5) 2_655
